data_7135062
loop_
_publ_author_name
'Li, Xintong'
'Liu, Junhui'
'Xiang, Junwei'
'Lv, Qingsong'
'Wang, Juan'
'Guo, Fengwan'

_publ_section_title
;
 New strategy for dimensional control of manganese-based metal halides:
 feed composition control.
;
_journal_issue 92
_journal_name_full 'Chemical communications (Cambridge, England)'
_journal_page_first 18184
_journal_page_last 18187
_journal_paper_doi 10.1039/d5cc05128b
_journal_volume 61
_journal_year 2025
_chemical_formula_moiety 'Cl10 Mn3, 2(C7 H18 N2)'
_chemical_formula_sum 'C14 H36 Cl10 Mn3 N4'
_chemical_formula_weight 779.79
_space_group_crystal_system monoclinic
_space_group_IT_number 14
_space_group_name_Hall '-P 2yn'
_space_group_name_H-M_alt 'P 1 21/n 1'
_atom_sites_solution_hydrogens geom
_atom_sites_solution_primary dual
_audit_creation_date 2025-01-13
_audit_creation_method
;
Olex2 1.5
(compiled 2022.04.07 svn.rca3783a0 for OlexSys, GUI svn.r6498)
;
_audit_update_record
;
2025-03-04 deposited with the CCDC.	2025-10-13 downloaded from the CCDC.
;
_cell_angle_alpha 90
_cell_angle_beta 90.355(2)
_cell_angle_gamma 90
_cell_formula_units_Z 2
_cell_length_a 9.5893(4)
_cell_length_b 8.8686(4)
_cell_length_c 16.9149(7)
_cell_measurement_reflns_used 7995
_cell_measurement_temperature 100(2)
_cell_measurement_theta_max 27.226
_cell_measurement_theta_min 2.408
_cell_volume 1438.48(11)
_computing_cell_refinement 'SAINT V8.40B (Bruker, 2016)'
_computing_data_collection 'Bruker D8 Venture diffractometer'
_computing_data_reduction 'SAINT V8.40B (Bruker, 2016)'
_computing_molecular_graphics 'Olex2 1.5 (Dolomanov et al., 2009)'
_computing_publication_material 'Olex2 1.5 (Dolomanov et al., 2009)'
_computing_structure_refinement 'SHELXL 2019/3 (Sheldrick, 2015)'
_computing_structure_solution 'SHELXT 2018/2 (Sheldrick, 2018)'
_diffrn_ambient_temperature 100(2)
_diffrn_detector 'Bruker PHOTON-II area detector'
_diffrn_detector_area_resol_mean 7.4
_diffrn_detector_type 'CMOS-PHOTONII area detector'
_diffrn_measured_fraction_theta_full 1.000
_diffrn_measured_fraction_theta_max 0.998
_diffrn_measurement_device 'three-circle diffractometer'
_diffrn_measurement_device_type 'Bruker PHOTON-II area detector'
_diffrn_measurement_method 'phi and omega scans'
_diffrn_radiation_monochromator graphite
_diffrn_radiation_probe x-ray
_diffrn_radiation_type MoK\a
_diffrn_radiation_wavelength 0.71073
_diffrn_reflns_av_R_equivalents 0.0630
_diffrn_reflns_av_unetI/netI 0.0443
_diffrn_reflns_Laue_measured_fraction_full 1.000
_diffrn_reflns_Laue_measured_fraction_max 0.998
_diffrn_reflns_limit_h_max 12
_diffrn_reflns_limit_h_min -12
_diffrn_reflns_limit_k_max 9
_diffrn_reflns_limit_k_min -11
_diffrn_reflns_limit_l_max 21
_diffrn_reflns_limit_l_min -21
_diffrn_reflns_number 16784
_diffrn_reflns_point_group_measured_fraction_full 1.000
_diffrn_reflns_point_group_measured_fraction_max 0.998
_diffrn_reflns_theta_full 25.242
_diffrn_reflns_theta_max 27.226
_diffrn_reflns_theta_min 2.435
_diffrn_source 'sealed X-ray tube'
_diffrn_source_current 1.4
_diffrn_source_power 0.07
_diffrn_source_target Mo
_diffrn_source_voltage 50.0
_diffrn_standards_number 0
_exptl_absorpt_coefficient_mu 2.239
_exptl_absorpt_correction_T_max 0.0943
_exptl_absorpt_correction_T_min 0.0516
_exptl_absorpt_correction_type multi-scan
_exptl_absorpt_process_details
;
SADABS-2016/2 (Bruker,2016/2) was used for absorption correction.
wR2(int) was 0.1027 before and 0.0751 after correction.
The Ratio of minimum to maximum transmission is 0.5472.
The \l/2 correction factor is Not present.
;
_exptl_crystal_colour red
_exptl_crystal_colour_primary red
_exptl_crystal_density_diffrn 1.800
_exptl_crystal_density_method 'not measured'
_exptl_crystal_description block
_exptl_crystal_F_000 786
_exptl_crystal_recrystallization_method
'The crystals were growth by means of evaporation of a mixture of n-hexane and toluene at RT.'
_exptl_crystal_size_max 0.13
_exptl_crystal_size_mid 0.12
_exptl_crystal_size_min 0.1
_refine_diff_density_max 0.398
_refine_diff_density_min -0.423
_refine_diff_density_rms 0.086
_refine_ls_extinction_method none
_refine_ls_goodness_of_fit_ref 1.048
_refine_ls_hydrogen_treatment constr
_refine_ls_matrix_type full
_refine_ls_number_parameters 144
_refine_ls_number_reflns 3217
_refine_ls_number_restraints 0
_refine_ls_restrained_S_all 1.048
_refine_ls_R_factor_all 0.0353
_refine_ls_R_factor_gt 0.0287
_refine_ls_shift/su_max 0.001
_refine_ls_shift/su_mean 0.000
_refine_ls_structure_factor_coef Fsqd
_refine_ls_weighting_details 'w=1/[\s^2^(Fo^2^)+(0.0143P)^2^+0.7712P] where P=(Fo^2^+2Fc^2^)/3'
_refine_ls_weighting_scheme calc
_refine_ls_wR_factor_gt 0.0639
_refine_ls_wR_factor_ref 0.0678
_reflns_Friedel_coverage 0.000
_reflns_number_gt 2824
_reflns_number_total 3217
_reflns_threshold_expression 'I > 2\s(I)'
_cod_data_source_file d5cc05128b2.cif
_cod_data_source_block cl
_cod_depositor_comments
;
The following automatic conversions were performed:

data item '_diffrn_radiation_probe' value 'X-ray' was changed to
'x-ray' in accordance with the
/home/data/users/saulius/crontab/automatic-downloads/rss-feeds/RSC/lib/dictionaries/cif_core.dic
dictionary named 'cif_core.dic' version 2.4.2 last updated on
2011-04-26.

Automatic conversion script
Id: cif_fix_values 8170 2020-07-09 18:12:32Z antanas 

 Adding full bibliography for 7135060--7135063.cif.
;
_cod_database_code 7135062
_shelx_shelxl_version_number 2019/3
_shelx_space_group_comment
;
The symmetry employed for this shelxl refinement is uniquely defined
by the following loop, which should always be used as a source of
symmetry information in preference to the above space-group names.
They are only intended as comments.
;
_shelx_estimated_absorpt_t_max 0.807
_shelx_estimated_absorpt_t_min 0.760
_exptl_crystal_mounting_method
;
 Crystals were removed from the crystallisation vial and immediately
 coated with polybutenes oil (CAS: 9003-29-6) on a glass slide.
 A suitable single crystal coated with polybutenes oil as less as possible
 was sealed in capillary tube filled with argon. The capillary tube with
 single crystal was mounted on copper pin with solid paraffin.
;
_olex2_refinement_description
;
1. Fixed Uiso
 At 1.2 times of:
  All C(H) groups, All C(H,H) groups, All N(H) groups, All N(H,H) groups
 At 1.5 times of:
  All C(H,H,H) groups
2.a Ternary CH refined with riding coordinates:
 N2(H2), C3(H3)
2.b Secondary CH2 refined with riding coordinates:
 N1(H1A,H1B), C4(H4A,H4B), C2(H2A,H2B), C5(H5A,H5B), C1(H1C,H1D)
2.c Idealised Me refined as rotating group:
 C6(H6A,H6B,H6C), C7(H7A,H7B,H7C)
;
_olex2_submission_special_instructions 'No special instructions were received'

loop_
_space_group_symop_operation_xyz
'x, y, z'
'-x+1/2, y+1/2, -z+1/2'
'-x, -y, -z'
'x-1/2, -y-1/2, z-1/2'

loop_
_atom_site_label
_atom_site_type_symbol
_atom_site_fract_x
_atom_site_fract_y
_atom_site_fract_z
_atom_site_U_iso_or_equiv
_atom_site_adp_type
_atom_site_occupancy
_atom_site_site_symmetry_order
_atom_site_calc_flag
_atom_site_refinement_flags_posn
_atom_site_refinement_flags_adp
_atom_site_refinement_flags_occupancy
_atom_site_disorder_assembly
_atom_site_disorder_group
Mn1 Mn 0.83246(3) 0.49066(3) 0.54753(2) 0.01313(9) Uani 1 1 d . . . . .
Mn2 Mn 0.500000 0.500000 0.500000 0.01356(11) Uani 1 2 d S . P . .
Cl1 Cl 1.00134(5) 0.30422(5) 0.49560(3) 0.01356(11) Uani 1 1 d . . . . .
Cl3 Cl 0.64573(5) 0.68084(5) 0.58212(3) 0.01325(11) Uani 1 1 d . . . . .
Cl2 Cl 0.89996(5) 0.46592(6) 0.68670(3) 0.01492(12) Uani 1 1 d . . . . .
Cl5 Cl 0.36011(5) 0.71335(5) 0.43743(3) 0.01587(11) Uani 1 1 d . . . . .
Cl4 Cl 0.69481(5) 0.50613(6) 0.39933(3) 0.01811(12) Uani 1 1 d . . . . .
N1 N 0.58049(18) 0.46790(19) 0.73064(10) 0.0143(4) Uani 1 1 d . . . . .
H1A H 0.669941 0.473666 0.713240 0.017 Uiso 1 1 calc R U . . .
H1B H 0.523108 0.472759 0.687665 0.017 Uiso 1 1 calc R U . . .
N2 N 0.24400(17) 0.4254(2) 0.89746(10) 0.0151(4) Uani 1 1 d . . . . .
H2 H 0.242530 0.323770 0.923001 0.018 Uiso 1 1 calc R U . . .
C3 C 0.3855(2) 0.4419(2) 0.85803(12) 0.0123(4) Uani 1 1 d . . . . .
H3 H 0.458039 0.437231 0.900684 0.015 Uiso 1 1 calc R U . . .
C4 C 0.4038(2) 0.5918(2) 0.81517(12) 0.0143(4) Uani 1 1 d . . . . .
H4A H 0.387658 0.676453 0.852143 0.017 Uiso 1 1 calc R U . . .
H4B H 0.335591 0.599763 0.771205 0.017 Uiso 1 1 calc R U . . .
C2 C 0.4119(2) 0.3100(2) 0.80213(12) 0.0145(4) Uani 1 1 d . . . . .
H2A H 0.398850 0.213503 0.830595 0.017 Uiso 1 1 calc R U . . .
H2B H 0.344705 0.313362 0.757498 0.017 Uiso 1 1 calc R U . . .
C5 C 0.5519(2) 0.5993(2) 0.78305(12) 0.0161(4) Uani 1 1 d . . . . .
H5A H 0.564152 0.693979 0.752907 0.019 Uiso 1 1 calc R U . . .
H5B H 0.619326 0.599649 0.827618 0.019 Uiso 1 1 calc R U . . .
C1 C 0.5598(2) 0.3198(2) 0.77107(13) 0.0170(4) Uani 1 1 d . . . . .
H1C H 0.626980 0.309810 0.815422 0.020 Uiso 1 1 calc R U . . .
H1D H 0.576735 0.236552 0.733357 0.020 Uiso 1 1 calc R U . . .
C6 C 0.1228(2) 0.4309(3) 0.84118(14) 0.0227(5) Uani 1 1 d . . . . .
H6A H 0.113721 0.533058 0.819612 0.034 Uiso 1 1 calc R U . . .
H6B H 0.037224 0.403904 0.869194 0.034 Uiso 1 1 calc R U . . .
H6C H 0.138212 0.359462 0.797920 0.034 Uiso 1 1 calc R U . . .
C7 C 0.2239(2) 0.5393(3) 0.96191(14) 0.0230(5) Uani 1 1 d . . . . .
H7A H 0.304332 0.536989 0.997903 0.034 Uiso 1 1 calc R U . . .
H7B H 0.139000 0.515223 0.991310 0.034 Uiso 1 1 calc R U . . .
H7C H 0.215161 0.640082 0.938649 0.034 Uiso 1 1 calc R U . . .

loop_
_atom_site_aniso_label
_atom_site_aniso_U_11
_atom_site_aniso_U_22
_atom_site_aniso_U_33
_atom_site_aniso_U_23
_atom_site_aniso_U_13
_atom_site_aniso_U_12
Mn1 0.01146(16) 0.01163(17) 0.01633(17) -0.00141(12) 0.00159(13) 0.00040(11)
Mn2 0.0113(2) 0.0149(2) 0.0145(2) -0.00123(17) -0.00052(17) 0.00098(16)
Cl1 0.0131(2) 0.0114(2) 0.0162(2) -0.00173(18) 0.00149(19) 0.00095(17)
Cl3 0.0132(2) 0.0120(2) 0.0145(2) -0.00042(18) 0.00072(18) 0.00064(18)
Cl2 0.0159(2) 0.0121(2) 0.0168(2) 0.00066(19) -0.00043(19) -0.00024(18)
Cl5 0.0149(2) 0.0125(2) 0.0202(3) 0.0003(2) -0.00078(19) -0.00021(18)
Cl4 0.0141(2) 0.0252(3) 0.0151(3) -0.0016(2) 0.00204(19) 0.0007(2)
N1 0.0160(9) 0.0111(8) 0.0159(9) 0.0015(7) 0.0036(7) -0.0003(7)
N2 0.0151(9) 0.0139(9) 0.0164(9) 0.0003(7) 0.0028(7) -0.0015(7)
C3 0.0116(9) 0.0115(10) 0.0139(10) 0.0019(8) 0.0022(8) -0.0024(8)
C4 0.0168(10) 0.0099(10) 0.0163(10) -0.0004(8) 0.0027(8) -0.0002(8)
C2 0.0171(10) 0.0109(10) 0.0156(10) 0.0007(8) 0.0002(8) -0.0004(8)
C5 0.0193(10) 0.0122(10) 0.0168(10) -0.0023(8) 0.0038(8) -0.0010(8)
C1 0.0218(11) 0.0106(10) 0.0188(10) 0.0026(8) 0.0047(9) 0.0029(8)
C6 0.0125(10) 0.0283(13) 0.0273(12) -0.0029(10) 0.0002(9) -0.0028(9)
C7 0.0262(12) 0.0221(12) 0.0207(12) -0.0060(10) 0.0089(10) -0.0040(10)

loop_
_atom_type_symbol
_atom_type_description
_atom_type_scat_dispersion_real
_atom_type_scat_dispersion_imag
_atom_type_scat_source
C C 0.0033 0.0016 'International Tables Vol C Tables 4.2.6.8 and 6.1.1.4'
H H 0.0000 0.0000 'International Tables Vol C Tables 4.2.6.8 and 6.1.1.4'
Cl Cl 0.1484 0.1585 'International Tables Vol C Tables 4.2.6.8 and 6.1.1.4'
Mn Mn 0.3368 0.7283 'International Tables Vol C Tables 4.2.6.8 and 6.1.1.4'
N N 0.0061 0.0033 'International Tables Vol C Tables 4.2.6.8 and 6.1.1.4'

loop_
_geom_angle_atom_site_label_1
_geom_angle_atom_site_label_2
_geom_angle_atom_site_label_3
_geom_angle
_geom_angle_site_symmetry_1
_geom_angle_site_symmetry_3
_geom_angle_publ_flag
Cl1 Mn1 Cl1 87.897(19) . 3_766 ?
Cl1 Mn1 Cl3 172.30(2) . . ?
Cl1 Mn1 Cl3 92.025(18) 3_766 . ?
Cl1 Mn1 Cl5 168.08(2) 3_766 3_666 ?
Cl1 Mn1 Cl5 92.091(18) . 3_666 ?
Cl1 Mn1 Cl4 91.182(18) . . ?
Cl1 Mn1 Cl4 90.052(18) 3_766 . ?
Cl3 Mn1 Cl5 86.398(18) . 3_666 ?
Cl3 Mn1 Cl4 81.122(18) . . ?
Cl2 Mn1 Cl1 100.287(19) . 3_766 ?
Cl2 Mn1 Cl1 96.402(19) . . ?
Cl2 Mn1 Cl3 91.186(19) . . ?
Cl2 Mn1 Cl5 91.564(19) . 3_666 ?
Cl2 Mn1 Cl4 167.36(2) . . ?
Cl5 Mn1 Cl4 78.029(18) 3_666 . ?
Cl3 Mn2 Cl3 180.0 . 3_666 ?
Cl3 Mn2 Cl5 92.569(16) . . ?
Cl3 Mn2 Cl5 92.570(16) 3_666 3_666 ?
Cl3 Mn2 Cl5 87.431(16) . 3_666 ?
Cl3 Mn2 Cl5 87.430(16) 3_666 . ?
Cl3 Mn2 Cl4 92.951(16) . 3_666 ?
Cl3 Mn2 Cl4 87.050(16) 3_666 3_666 ?
Cl3 Mn2 Cl4 92.950(16) 3_666 . ?
Cl3 Mn2 Cl4 87.049(16) . . ?
Cl5 Mn2 Cl5 180.0 3_666 . ?
Cl4 Mn2 Cl5 95.355(16) . . ?
Cl4 Mn2 Cl5 95.356(16) 3_666 3_666 ?
Cl4 Mn2 Cl5 84.644(16) . 3_666 ?
Cl4 Mn2 Cl5 84.645(16) 3_666 . ?
Cl4 Mn2 Cl4 180.0 3_666 . ?
Mn1 Cl1 Mn1 92.104(19) . 3_766 ?
Mn1 Cl3 Mn2 80.803(16) . . ?
Mn2 Cl5 Mn1 79.326(16) . 3_666 ?
Mn2 Cl4 Mn1 75.261(15) . . ?
H1A N1 H1B 107.8 . . ?
C5 N1 H1A 109.0 . . ?
C5 N1 H1B 109.0 . . ?
C5 N1 C1 112.90(16) . . ?
C1 N1 H1A 109.0 . . ?
C1 N1 H1B 109.0 . . ?
C3 N2 H2 106.9 . . ?
C6 N2 H2 106.9 . . ?
C6 N2 C3 114.10(16) . . ?
C6 N2 C7 109.71(17) . . ?
C7 N2 H2 106.9 . . ?
C7 N2 C3 111.90(16) . . ?
N2 C3 H3 107.3 . . ?
N2 C3 C4 113.43(16) . . ?
N2 C3 C2 110.45(16) . . ?
C4 C3 H3 107.3 . . ?
C4 C3 C2 110.72(16) . . ?
C2 C3 H3 107.3 . . ?
C3 C4 H4A 110.0 . . ?
C3 C4 H4B 110.0 . . ?
C3 C4 C5 108.52(16) . . ?
H4A C4 H4B 108.4 . . ?
C5 C4 H4A 110.0 . . ?
C5 C4 H4B 110.0 . . ?
C3 C2 H2A 109.8 . . ?
C3 C2 H2B 109.8 . . ?
H2A C2 H2B 108.3 . . ?
C1 C2 C3 109.22(16) . . ?
C1 C2 H2A 109.8 . . ?
C1 C2 H2B 109.8 . . ?
N1 C5 C4 110.67(16) . . ?
N1 C5 H5A 109.5 . . ?
N1 C5 H5B 109.5 . . ?
C4 C5 H5A 109.5 . . ?
C4 C5 H5B 109.5 . . ?
H5A C5 H5B 108.1 . . ?
N1 C1 C2 109.65(16) . . ?
N1 C1 H1C 109.7 . . ?
N1 C1 H1D 109.7 . . ?
C2 C1 H1C 109.7 . . ?
C2 C1 H1D 109.7 . . ?
H1C C1 H1D 108.2 . . ?
N2 C6 H6A 109.5 . . ?
N2 C6 H6B 109.5 . . ?
N2 C6 H6C 109.5 . . ?
H6A C6 H6B 109.5 . . ?
H6A C6 H6C 109.5 . . ?
H6B C6 H6C 109.5 . . ?
N2 C7 H7A 109.5 . . ?
N2 C7 H7B 109.5 . . ?
N2 C7 H7C 109.5 . . ?
H7A C7 H7B 109.5 . . ?
H7A C7 H7C 109.5 . . ?
H7B C7 H7C 109.5 . . ?

loop_
_geom_bond_atom_site_label_1
_geom_bond_atom_site_label_2
_geom_bond_distance
_geom_bond_site_symmetry_2
_geom_bond_publ_flag
Mn1 Cl1 2.4791(5) . ?
Mn1 Cl1 2.5289(6) 3_766 ?
Mn1 Cl3 2.5310(5) . ?
Mn1 Cl2 2.4473(6) . ?
Mn1 Cl5 2.5989(6) 3_666 ?
Mn1 Cl4 2.8292(6) . ?
Mn2 Cl3 2.5359(5) 3_666 ?
Mn2 Cl3 2.5359(5) . ?
Mn2 Cl5 2.5460(5) 3_666 ?
Mn2 Cl5 2.5460(5) . ?
Mn2 Cl4 2.5361(5) 3_666 ?
Mn2 Cl4 2.5361(5) . ?
N1 H1A 0.9100 . ?
N1 H1B 0.9100 . ?
N1 C5 1.490(3) . ?
N1 C1 1.495(3) . ?
N2 H2 1.0000 . ?
N2 C3 1.523(2) . ?
N2 C6 1.499(3) . ?
N2 C7 1.499(3) . ?
C3 H3 1.0000 . ?
C3 C4 1.525(3) . ?
C3 C2 1.527(3) . ?
C4 H4A 0.9900 . ?
C4 H4B 0.9900 . ?
C4 C5 1.525(3) . ?
C2 H2A 0.9900 . ?
C2 H2B 0.9900 . ?
C2 C1 1.518(3) . ?
C5 H5A 0.9900 . ?
C5 H5B 0.9900 . ?
C1 H1C 0.9900 . ?
C1 H1D 0.9900 . ?
C6 H6A 0.9800 . ?
C6 H6B 0.9800 . ?
C6 H6C 0.9800 . ?
C7 H7A 0.9800 . ?
C7 H7B 0.9800 . ?
C7 H7C 0.9800 . ?

loop_
_geom_hbond_atom_site_label_D
_geom_hbond_atom_site_label_H
_geom_hbond_atom_site_label_A
_geom_hbond_distance_DH
_geom_hbond_distance_HA
_geom_hbond_distance_DA
_geom_hbond_angle_DHA
_geom_hbond_site_symmetry_A
_geom_hbond_publ_flag
N1 H1A Cl2 0.91 2.25 3.1569(18) 171.1 . yes
N1 H1B Cl4 0.91 2.56 3.4327(19) 162.1 3_666 yes
C3 H3 Cl1 1.00 2.71 3.374(2) 124.4 4_566 yes
C5 H5A Cl2 0.99 2.64 3.323(2) 126.2 2_656 yes

loop_
_geom_torsion_atom_site_label_1
_geom_torsion_atom_site_label_2
_geom_torsion_atom_site_label_3
_geom_torsion_atom_site_label_4
_geom_torsion
_geom_torsion_site_symmetry_1
_geom_torsion_site_symmetry_2
_geom_torsion_site_symmetry_3
_geom_torsion_site_symmetry_4
_geom_torsion_publ_flag
N2 C3 C4 C5 176.28(16) . . . . ?
N2 C3 C2 C1 -173.53(16) . . . . ?
C3 C4 C5 N1 56.6(2) . . . . ?
C3 C2 C1 N1 -57.5(2) . . . . ?
C4 C3 C2 C1 60.0(2) . . . . ?
C2 C3 C4 C5 -58.9(2) . . . . ?
C5 N1 C1 C2 57.4(2) . . . . ?
C1 N1 C5 C4 -57.3(2) . . . . ?
C6 N2 C3 C4 61.4(2) . . . . ?
C6 N2 C3 C2 -63.6(2) . . . . ?
C7 N2 C3 C4 -64.0(2) . . . . ?
C7 N2 C3 C2 171.09(17) . . . . ?
